data_4312439
loop_
_publ_author_name
'Masayuki Watanabe'
'Takuya Nankawa'
'Teppei Yamada'
'Takaumi Kimura'
'Kosuke Namiki'
'Masaki Murata'
'Hiroshi Nishihara'
'Shoichi Tachimori'

_publ_contact_author_address
;
    2-4, Shirakata Shirane, Tokai, Naka-gun, 
    Ibaraki, 319-1195, Department of 
    Materials Science
    Japan Atomic Energy Research Institute. 
;
_publ_contact_author_email mw@popsvr.tokai.jaeri.go.jp
_publ_contact_author_fax +81-29-282-5788
_publ_contact_author_name 'Masayuki Watanabe'
_publ_contact_author_phone +81-29-282-6723
_publ_section_title
;
 Photoluminescent Dinuclear Lanthanide Complexes with
 Tris(2-pyridyl)carbinol Acting as a New Tetradentate Bridging Ligand
;
_journal_name_full 'Inorganic Chemistry'
_journal_page_first 6977
_journal_page_last 6979
_journal_paper_doi 10.1021/ic034816n
_journal_volume 42
_journal_year 2003
_chemical_formula_moiety 'C40 H34 F12 Eu2 N8 O16 S4 '
_chemical_formula_sum 'C40 H34 Eu2 F12 N8 O16 S4'
_chemical_formula_weight 1542.89
_space_group_IT_number 2
_symmetry_cell_setting triclinic
_symmetry_Int_Tables_number 2
_symmetry_space_group_name_Hall '-P 1'
_symmetry_space_group_name_H-M 'P -1'
_cell_angle_alpha 65.272(11)
_cell_angle_beta 63.269(10)
_cell_angle_gamma 71.971(13)
_cell_formula_units_Z 1
_cell_length_a 10.917(3)
_cell_length_b 11.418(2)
_cell_length_c 13.152(3)
_cell_measurement_reflns_used 4840
_cell_measurement_temperature 293.1
_cell_measurement_theta_max 13.7
_cell_measurement_theta_min 1.6
_cell_volume 1315.0(5)
_computing_cell_refinement CrystalClear
_computing_data_collection CrystalClear
_computing_data_reduction CrystalStructure
_computing_publication_material 'CrystalStructure Ver. 3.00'
_computing_structure_refinement CRYSTALS
_computing_structure_solution SIR92
_diffrn_detector_area_resol_mean 14.62
_diffrn_measured_fraction_theta_full 0.9713
_diffrn_measured_fraction_theta_max 0.9713
_diffrn_measurement_device_type 'Rigaku Mercury'
_diffrn_measurement_method \w
_diffrn_radiation_type 'Mo K\a'
_diffrn_radiation_wavelength 0.7107
_diffrn_reflns_av_R_equivalents 0.016
_diffrn_reflns_limit_h_max 8
_diffrn_reflns_limit_h_min -14
_diffrn_reflns_limit_k_max 10
_diffrn_reflns_limit_k_min -14
_diffrn_reflns_limit_l_max 17
_diffrn_reflns_limit_l_min -17
_diffrn_reflns_number 10322
_diffrn_reflns_theta_full 27.48
_diffrn_reflns_theta_max 27.48
_exptl_absorpt_coefficient_mu 2.634
_exptl_absorpt_correction_T_max 0.591
_exptl_absorpt_correction_T_min 0.439
_exptl_absorpt_correction_type none
_exptl_crystal_colour colorless
_exptl_crystal_density_diffrn 1.948
_exptl_crystal_density_method 'not measured'
_exptl_crystal_description prism
_exptl_crystal_F_000 756.00
_exptl_crystal_size_max 0.20
_exptl_crystal_size_mid 0.20
_exptl_crystal_size_min 0.20
_refine_diff_density_max 0.87
_refine_diff_density_min -1.10
_refine_ls_extinction_method none
_refine_ls_goodness_of_fit_ref 1.863
_refine_ls_hydrogen_treatment refall
_refine_ls_number_parameters 438
_refine_ls_number_reflns 5610
_refine_ls_R_factor_gt 0.0180
_refine_ls_shift/su_max 0.0000
_refine_ls_structure_factor_coef F
_refine_ls_weighting_details 'w = 1/\s^2^(Fo)'
_refine_ls_weighting_scheme sigma
_refine_ls_wR_factor_ref 0.0230
_reflns_number_gt 5610
_reflns_number_total 5852
_reflns_threshold_expression F^2^>2.0\s(F^2^)
_cod_data_source_file ic034816nsi20030713_110704_1.cif
_cod_data_source_block '__1'
_cod_original_cell_volume 1314.9(5)
_cod_original_sg_symbol_H-M 'P -1 '
_cod_original_formula_sum 'C40 H34 F12 Eu2 N8 O16 S4 '
_cod_database_code 4312439

loop_
_symmetry_equiv_pos_as_xyz
x,y,z
-x,-y,-z

loop_
_atom_site_label
_atom_site_type_symbol
_atom_site_fract_x
_atom_site_fract_y
_atom_site_fract_z
_atom_site_U_iso_or_equiv
_atom_site_adp_type
_atom_site_occupancy
_atom_site_symmetry_multiplicity
_atom_site_calc_flag
_atom_site_refinement_flags
_atom_site_disorder_assembly
_atom_site_disorder_group
Eu1 Eu 0.66502(1) 0.07556(1) 0.40908(1) 0.00621(3) Uani 1.00 1 d . . .
S1 S 0.63968(5) 0.21802(5) 0.10241(4) 0.01075(11) Uani 1.00 1 d . . .
S2 S 0.95258(5) 0.26368(5) 0.29384(5) 0.01268(12) Uani 1.00 1 d . . .
F1 F 0.3753(2) 0.2072(2) 0.1838(2) 0.0399(5) Uani 1.00 1 d . . .
F2 F 0.4609(2) 0.3219(2) -0.0038(2) 0.0386(5) Uani 1.00 1 d . . .
F3 F 0.4216(2) 0.3982(2) 0.1346(1) 0.0329(4) Uani 1.00 1 d . . .
F4 F 0.9639(2) 0.3769(2) 0.0727(1) 0.0323(4) Uani 1.00 1 d . . .
F5 F 1.1278(2) 0.2161(2) 0.09463(13) 0.0303(4) Uani 1.00 1 d . . .
F6 F 1.1332(2) 0.4002(2) 0.10213(13) 0.0301(4) Uani 1.00 1 d . . .
O1 O 0.4511(1) 0.07826(13) 0.56088(12) 0.0083(3) Uani 1.00 1 d . . .
O2 O 0.8082(2) -0.1063(2) 0.5016(2) 0.0191(4) Uani 1.00 1 d . . .
O3 O 0.6684(2) 0.1042(2) 0.0695(1) 0.0171(4) Uani 1.00 1 d . . .
O4 O 0.7229(2) 0.3187(2) 0.0182(2) 0.0223(4) Uani 1.00 1 d . . .
O5 O 0.6200(2) 0.1893(2) 0.2279(1) 0.0178(4) Uani 1.00 1 d . . .
O6 O 1.0571(2) 0.1903(2) 0.3429(2) 0.0289(5) Uani 1.00 1 d . . .
O7 O 0.8793(2) 0.3805(2) 0.3215(2) 0.0313(5) Uani 1.00 1 d . . .
O8 O 0.8644(2) 0.1824(2) 0.3045(1) 0.0191(4) Uani 1.00 1 d . . .
N1 N 0.6550(2) 0.1190(2) 0.5933(2) 0.0105(4) Uani 1.00 1 d . . .
N2 N 0.5355(2) 0.3015(2) 0.4165(2) 0.0113(4) Uani 1.00 1 d . . .
N3 N 0.2047(2) 0.0686(2) 0.7239(2) 0.0093(4) Uani 1.00 1 d . . .
N4 N 0.9844(2) -0.3163(2) 0.4162(2) 0.0253(5) Uani 1.00 1 d . . .
C1 C 0.7624(2) 0.0981(2) 0.6259(2) 0.0132(5) Uani 1.00 1 d . . .
C2 C 0.7455(2) 0.0951(2) 0.7378(2) 0.0164(5) Uani 1.00 1 d . . .
C3 C 0.6123(2) 0.1110(2) 0.8211(2) 0.0151(5) Uani 1.00 1 d . . .
C4 C 0.4997(2) 0.1343(2) 0.7882(2) 0.0132(5) Uani 1.00 1 d . . .
C5 C 0.5249(2) 0.1408(2) 0.6728(2) 0.0094(5) Uani 1.00 1 d . . .
C6 C 0.5603(2) 0.4111(2) 0.3216(2) 0.0153(5) Uani 1.00 1 d . . .
C7 C 0.4777(2) 0.5304(2) 0.3239(2) 0.0173(5) Uani 1.00 1 d . . .
C8 C 0.3665(2) 0.5363(2) 0.4291(2) 0.0171(5) Uani 1.00 1 d . . .
C9 C 0.3393(2) 0.4226(2) 0.5288(2) 0.0142(5) Uani 1.00 1 d . . .
C10 C 0.4262(2) 0.3064(2) 0.5195(2) 0.0095(5) Uani 1.00 1 d . . .
C11 C 0.0751(2) 0.0533(2) 0.8054(2) 0.0130(5) Uani 1.00 1 d . . .
C12 C -0.0011(2) 0.1300(2) 0.8778(2) 0.0161(5) Uani 1.00 1 d . . .
C13 C 0.0608(2) 0.2253(2) 0.8683(2) 0.0165(5) Uani 1.00 1 d . . .
C14 C 0.1962(2) 0.2389(2) 0.7880(2) 0.0145(5) Uani 1.00 1 d . . .
C15 C 0.2658(2) 0.1603(2) 0.7150(2) 0.0104(5) Uani 1.00 1 d . . .
C16 C 0.4136(2) 0.1697(2) 0.6193(2) 0.0085(4) Uani 1.00 1 d . . .
C17 C 0.4645(2) 0.2906(2) 0.1044(2) 0.0212(6) Uani 1.00 1 d . . .
C18 C 1.0500(2) 0.3176(2) 0.1312(2) 0.0190(6) Uani 1.00 1 d . . .
C19 C 1.0534(2) -0.3865(2) 0.3641(2) 0.0177(5) Uani 1.00 1 d . . .
C20 C 1.1410(3) -0.4752(3) 0.2961(2) 0.0216(6) Uani 1.00 1 d . . .
H1 H 0.851(2) 0.084(2) 0.567(2) 0.003(5) Uiso 1.00 1 c . . .
H2 H 0.825(3) 0.080(3) 0.755(3) 0.030(8) Uiso 1.00 1 c . . .
H3 H 0.598(3) 0.107(2) 0.901(2) 0.014(6) Uiso 1.00 1 c . . .
H4 H 0.410(3) 0.146(2) 0.844(2) 0.010(6) Uiso 1.00 1 c . . .
H5 H 0.636(3) 0.408(3) 0.250(3) 0.025(7) Uiso 1.00 1 c . . .
H6 H 0.496(3) 0.600(3) 0.256(3) 0.022(7) Uiso 1.00 1 c . . .
H7 H 0.305(3) 0.616(3) 0.435(3) 0.023(7) Uiso 1.00 1 c . . .
H8 H 0.262(3) 0.422(3) 0.602(3) 0.022(7) Uiso 1.00 1 c . . .
H9 H 0.040(3) -0.012(3) 0.807(2) 0.019(7) Uiso 1.00 1 c . . .
H10 H -0.092(3) 0.122(3) 0.930(2) 0.019(7) Uiso 1.00 1 c . . .
H11 H 0.013(3) 0.285(3) 0.916(2) 0.018(7) Uiso 1.00 1 c . . .
H12 H 0.244(3) 0.297(3) 0.781(2) 0.011(6) Uiso 1.00 1 c . . .
H13 H 0.850(4) -0.158(3) 0.475(3) 0.034(9) Uiso 1.00 1 c . . .
H14 H 0.838(3) -0.122(3) 0.557(3) 0.034(8) Uiso 1.00 1 c . . .
H15 H 1.085(4) -0.525(4) 0.302(3) 0.058(11) Uiso 1.00 1 c . . .
H16 H 1.209(3) -0.530(3) 0.327(3) 0.036(9) Uiso 1.00 1 c . . .
H17 H 1.182(3) -0.430(3) 0.215(3) 0.040(9) Uiso 1.00 1 c . . .

loop_
_atom_site_aniso_label
_atom_site_aniso_U_11
_atom_site_aniso_U_22
_atom_site_aniso_U_33
_atom_site_aniso_U_12
_atom_site_aniso_U_13
_atom_site_aniso_U_23
Eu1 0.00475(5) 0.00647(5) 0.00713(5) -0.00021(3) -0.00102(4) -0.00372(4)
S1 0.0085(2) 0.0127(2) 0.0091(2) 0.0006(2) -0.0022(2) -0.0046(2)
S2 0.0091(2) 0.0160(2) 0.0132(2) -0.0036(2) -0.0022(2) -0.0060(2)
F1 0.0128(7) 0.0491(10) 0.0486(10) -0.0086(7) -0.0031(7) -0.0138(8)
F2 0.0341(9) 0.0550(11) 0.0336(9) 0.0165(8) -0.0263(8) -0.0222(8)
F3 0.0274(8) 0.0314(8) 0.0364(9) 0.0181(7) -0.0149(7) -0.0206(7)
F4 0.0442(10) 0.0296(8) 0.0269(8) -0.0126(7) -0.0247(7) 0.0048(6)
F5 0.0282(8) 0.0365(9) 0.0237(8) -0.0061(7) 0.0014(6) -0.0189(7)
F6 0.0293(8) 0.0320(8) 0.0263(8) -0.0231(7) -0.0056(6) 0.0007(6)
O1 0.0071(6) 0.0094(6) 0.0088(6) -0.0000(5) -0.0004(5) -0.0070(5)
O2 0.0245(9) 0.0172(8) 0.0215(9) 0.0110(7) -0.0162(7) -0.0135(7)
O3 0.0168(8) 0.0184(8) 0.0174(8) 0.0005(6) -0.0048(6) -0.0111(6)
O4 0.0189(8) 0.0193(8) 0.0207(8) -0.0068(7) -0.0011(7) -0.0036(7)
O5 0.0230(8) 0.0164(8) 0.0134(7) 0.0050(6) -0.0099(6) -0.0065(6)
O6 0.0228(9) 0.0421(11) 0.0208(9) -0.0027(8) -0.0150(7) -0.0034(8)
O7 0.0221(9) 0.0294(10) 0.0455(12) -0.0035(8) -0.0012(8) -0.0278(9)
O8 0.0143(8) 0.0219(8) 0.0206(8) -0.0095(6) 0.0000(6) -0.0088(7)
N1 0.0098(8) 0.0094(8) 0.0128(8) -0.0005(6) -0.0043(7) -0.0047(6)
N2 0.0131(8) 0.0086(8) 0.0121(8) -0.0000(6) -0.0049(7) -0.0042(7)
N3 0.0069(8) 0.0098(8) 0.0095(8) 0.0016(6) -0.0031(6) -0.0035(6)
N4 0.0305(12) 0.0204(10) 0.0213(10) 0.0057(9) -0.0113(9) -0.0084(8)
C1 0.0109(10) 0.0124(10) 0.0168(10) -0.0002(8) -0.0060(8) -0.0054(8)
C2 0.0164(11) 0.0154(10) 0.0219(11) -0.0001(8) -0.0126(9) -0.0058(9)
C3 0.0208(11) 0.0144(10) 0.0138(10) -0.0006(8) -0.0091(9) -0.0066(8)
C4 0.0157(10) 0.0116(10) 0.0134(10) -0.0008(8) -0.0064(8) -0.0049(8)
C5 0.0096(9) 0.0075(9) 0.0125(9) -0.0006(7) -0.0044(7) -0.0047(7)
C6 0.0191(11) 0.0131(10) 0.0139(10) -0.0046(8) -0.0053(9) -0.0042(8)
C7 0.0239(12) 0.0090(10) 0.0216(11) -0.0030(8) -0.0133(9) -0.0016(8)
C8 0.0188(11) 0.0085(10) 0.0282(12) 0.0029(8) -0.0136(10) -0.0080(9)
C9 0.0139(10) 0.0126(10) 0.0191(11) 0.0017(8) -0.0074(9) -0.0092(8)
C10 0.0101(9) 0.0093(9) 0.0123(9) -0.0003(7) -0.0056(8) -0.0057(7)
C11 0.0086(9) 0.0145(10) 0.0123(10) -0.0001(8) -0.0030(8) -0.0033(8)
C12 0.0094(10) 0.0226(11) 0.0102(10) 0.0010(8) -0.0013(8) -0.0049(8)
C13 0.0152(11) 0.0215(11) 0.0129(10) 0.0057(8) -0.0053(8) -0.0115(9)
C14 0.0143(10) 0.0171(10) 0.0153(10) 0.0020(8) -0.0058(8) -0.0110(8)
C15 0.0088(9) 0.0124(9) 0.0097(9) 0.0018(7) -0.0038(7) -0.0054(7)
C16 0.0084(9) 0.0090(9) 0.0093(9) 0.0006(7) -0.0020(7) -0.0068(7)
C17 0.0152(11) 0.0268(12) 0.0208(11) 0.0050(9) -0.0082(9) -0.0112(10)
C18 0.0187(11) 0.0214(11) 0.0167(11) -0.0104(9) -0.0071(9) -0.0001(9)
C19 0.0181(11) 0.0172(11) 0.0179(11) -0.0017(9) -0.0088(9) -0.0043(9)
C20 0.0197(12) 0.0246(12) 0.0220(12) 0.0006(10) -0.0053(10) -0.0143(10)

loop_
_atom_type_symbol
_atom_type_description
_atom_type_scat_dispersion_real
_atom_type_scat_dispersion_imag
_atom_type_scat_source
C C 0.006 0.003
;
International Tables for Crystallography
(1992, Vol. C, Tables 4.2.6.8 and 6.1.1.4)
;
H H 0.000 0.000
;
International Tables for Crystallography
(1992, Vol. C, Table 6.1.1.4)
;
N N 0.011 0.006
;
International Tables for Crystallography
(1992, Vol. C, Tables 4.2.6.8 and 6.1.1.4)
;
O O 0.017 0.010
;
International Tables for Crystallography
(1992, Vol. C, Tables 4.2.6.8 and 6.1.1.4)
;
S S 0.148 0.159
;
International Tables for Crystallography
(1992, Vol. C, Tables 4.2.6.8 and 6.1.1.4)
;
F F 0.026 0.016
;
International Tables for Crystallography
(1992, Vol. C, Tables 4.2.6.8 and 6.1.1.4)
;
Eu Eu -0.165 3.904
;
International Tables for Crystallography
(1992, Vol. C, Tables 4.2.6.8 and 6.1.1.4)
;

loop_
_geom_angle_atom_site_label_1
_geom_angle_site_symmetry_1
_geom_angle_atom_site_label_2
_geom_angle_site_symmetry_2
_geom_angle_atom_site_label_3
_geom_angle_site_symmetry_3
_geom_angle
_geom_angle_publ_flag
O1 . Eu1 . O2 . 104.25(6) yes
O1 . Eu1 . O5 . 104.84(6) yes
O2 . Eu1 . O5 . 143.70(6) yes
O1 . Eu1 . O8 . 141.22(5) yes
O2 . Eu1 . O8 . 85.74(6) yes
O5 . Eu1 . O8 . 85.05(6) yes
O1 . Eu1 . N1 . 64.85(5) yes
O2 . Eu1 . N1 . 73.00(6) yes
O5 . Eu1 . N1 . 140.16(5) yes
O8 . Eu1 . N1 . 83.40(6) yes
O1 . Eu1 . N2 . 64.86(5) yes
O2 . Eu1 . N2 . 140.84(6) yes
O5 . Eu1 . N2 . 72.49(6) yes
O8 . Eu1 . N2 . 83.61(6) yes
N1 . Eu1 . N2 . 68.40(6) yes
O3 . S1 . O4 . 116.6(1) yes
O3 . S1 . O5 . 114.19(9) yes
O4 . S1 . O5 . 113.7(1) yes
O3 . S1 . C17 . 103.8(1) yes
O4 . S1 . C17 . 104.81(11) yes
O5 . S1 . C17 . 101.5(1) yes
O6 . S2 . O7 . 117.15(12) yes
O6 . S2 . O8 . 113.06(11) yes
O7 . S2 . O8 . 114.24(11) yes
O6 . S2 . C18 . 103.62(11) yes
O7 . S2 . C18 . 105.05(12) yes
O8 . S2 . C18 . 101.3(1) yes
Eu1 . O1 . C16 . 117.20(11) yes
Eu1 . O2 . H13 . 121.8(22) no
Eu1 . O2 . H14 . 134.0(21) no
H13 . O2 . H14 . 103.2(30) no
Eu1 . O5 . S1 . 156.4(1) yes
Eu1 . O8 . S2 . 152.1(1) yes
Eu1 . N1 . C1 . 126.29(14) yes
Eu1 . N1 . C5 . 114.25(12) yes
C1 . N1 . C5 . 118.22(18) yes
Eu1 . N2 . C6 . 123.84(14) yes
Eu1 . N2 . C10 . 116.46(13) yes
C6 . N2 . C10 . 119.28(18) yes
C11 . N3 . C15 . 118.73(18) yes
N1 . C1 . C2 . 122.9(2) yes
N1 . C1 . H1 . 114.8(15) no
C2 . C1 . H1 . 122.3(15) no
C1 . C2 . C3 . 118.7(2) yes
C1 . C2 . H2 . 118.4(20) no
C3 . C2 . H2 . 122.8(20) no
C2 . C3 . C4 . 119.1(2) yes
C2 . C3 . H3 . 120.5(17) no
C4 . C3 . H3 . 120.5(17) no
C3 . C4 . C5 . 118.9(2) yes
C3 . C4 . H4 . 119.0(16) no
C5 . C4 . H4 . 122.1(16) no
N1 . C5 . C4 . 122.03(18) yes
N1 . C5 . C16 . 111.80(16) yes
C4 . C5 . C16 . 126.15(18) yes
N2 . C6 . C7 . 122.7(2) yes
N2 . C6 . H5 . 119.3(19) no
C7 . C6 . H5 . 118.1(19) no
C6 . C7 . C8 . 118.4(2) yes
C6 . C7 . H6 . 118.8(19) no
C8 . C7 . H6 . 122.7(19) no
C7 . C8 . C9 . 119.6(2) yes
C7 . C8 . H7 . 121.6(19) no
C9 . C8 . H7 . 118.7(19) no
C8 . C9 . C10 . 118.8(2) yes
C8 . C9 . H8 . 122.2(18) no
C10 . C9 . H8 . 119.0(18) no
N2 . C10 . C9 . 121.30(18) yes
N2 . C10 . C16 . 111.89(16) yes
C9 . C10 . C16 . 126.80(18) yes
N3 . C11 . C12 . 123.4(2) yes
N3 . C11 . H9 . 113.7(18) no
C12 . C11 . H9 . 122.8(18) no
C11 . C12 . C13 . 118.1(2) yes
C11 . C12 . H10 . 122.5(18) no
C13 . C12 . H10 . 119.4(18) no
C12 . C13 . C14 . 119.1(2) yes
C12 . C13 . H11 . 123.4(18) no
C14 . C13 . H11 . 117.5(18) no
C13 . C14 . C15 . 119.6(2) yes
C13 . C14 . H12 . 122.7(17) no
C15 . C14 . H12 . 117.6(17) no
N3 . C15 . C14 . 120.90(19) yes
N3 . C15 . C16 . 114.60(17) yes
C14 . C15 . C16 . 124.50(18) yes
O1 . C16 . C5 . 106.65(15) yes
O1 . C16 . C10 . 106.69(15) yes
C5 . C16 . C10 . 107.65(15) yes
O1 . C16 . C15 . 109.82(15) yes
C5 . C16 . C15 . 113.26(16) yes
C10 . C16 . C15 . 112.40(16) yes
S1 . C17 . F1 . 110.61(16) yes
S1 . C17 . F2 . 110.40(16) yes
F1 . C17 . F2 . 108.3(2) yes
S1 . C17 . F3 . 111.27(17) yes
F1 . C17 . F3 . 107.9(2) yes
F2 . C17 . F3 . 108.2(2) yes
S2 . C18 . F4 . 110.28(16) yes
S2 . C18 . F5 . 110.74(15) yes
F4 . C18 . F5 . 108.12(19) yes
S2 . C18 . F6 . 110.41(16) yes
F4 . C18 . F6 . 108.81(18) yes
F5 . C18 . F6 . 108.40(19) yes
N4 . C19 . C20 . 179.3(3) yes
C19 . C20 . H15 . 107.5(25) no
C19 . C20 . H16 . 111.1(21) no
H15 . C20 . H16 . 109.2(33) no
C19 . C20 . H17 . 111.5(22) no
H15 . C20 . H17 . 106.9(33) no
H16 . C20 . H17 . 110.5(31) no

loop_
_geom_bond_atom_site_label_1
_geom_bond_site_symmetry_1
_geom_bond_atom_site_label_2
_geom_bond_site_symmetry_2
_geom_bond_distance
_geom_bond_publ_flag
Eu1 . O1 . 2.2918(14) yes
Eu1 . O2 . 2.4134(17) yes
Eu1 . O5 . 2.3830(16) yes
Eu1 . O8 . 2.3796(16) yes
Eu1 . N1 . 2.6185(18) yes
Eu1 . N2 . 2.5479(18) yes
S1 . O3 . 1.4390(16) yes
S1 . O4 . 1.4314(17) yes
S1 . O5 . 1.4654(16) yes
S1 . C17 . 1.827(2) yes
S2 . O6 . 1.4284(18) yes
S2 . O7 . 1.4265(18) yes
S2 . O8 . 1.4601(16) yes
S2 . C18 . 1.828(2) yes
F1 . C17 . 1.332(3) yes
F2 . C17 . 1.330(3) yes
F3 . C17 . 1.330(3) yes
F4 . C18 . 1.324(3) yes
F5 . C18 . 1.337(3) yes
F6 . C18 . 1.333(3) yes
O1 . C16 . 1.404(2) yes
O2 . H13 . 0.74(3) no
O2 . H14 . 0.86(4) no
N1 . C1 . 1.346(3) yes
N1 . C5 . 1.355(3) yes
N2 . C6 . 1.340(3) yes
N2 . C10 . 1.353(3) yes
N3 . C11 . 1.347(3) yes
N3 . C15 . 1.347(3) yes
N4 . C19 . 1.140(3) yes
C1 . C2 . 1.385(3) yes
C1 . H1 . 0.95(2) no
C2 . C3 . 1.384(3) yes
C2 . H2 . 0.94(4) no
C3 . C4 . 1.396(3) yes
C3 . H3 . 0.97(3) no
C4 . C5 . 1.388(3) yes
C4 . H4 . 0.94(2) no
C5 . C16 . 1.551(3) yes
C6 . C7 . 1.386(3) yes
C6 . H5 . 0.94(3) no
C7 . C8 . 1.381(3) yes
C7 . H6 . 0.90(2) no
C8 . C9 . 1.399(3) yes
C8 . H7 . 0.96(3) no
C9 . C10 . 1.388(3) yes
C9 . H8 . 0.95(3) no
C10 . C16 . 1.559(3) yes
C11 . C12 . 1.378(3) yes
C11 . H9 . 0.93(4) no
C12 . C13 . 1.386(3) yes
C12 . H10 . 0.93(3) no
C13 . C14 . 1.388(3) yes
C13 . H11 . 0.99(3) no
C14 . C15 . 1.396(3) yes
C14 . H12 . 0.91(3) no
C15 . C16 . 1.539(3) yes
C19 . C20 . 1.459(3) yes
C20 . H15 . 0.92(5) no
C20 . H16 . 0.94(4) no
C20 . H17 . 0.93(3) no

loop_
_geom_contact_atom_site_label_1
_geom_contact_site_symmetry_1
_geom_contact_atom_site_label_2
_geom_contact_site_symmetry_2
_geom_contact_distance
_geom_contact_publ_flag
Eu1 . O1 . 2.2918(14) yes
Eu1 . O1 2_656 2.2795(14) yes
Eu1 . O2 . 2.4134(17) yes
Eu1 . O5 . 2.3830(16) yes
Eu1 . O8 . 2.3796(16) yes
Eu1 . N1 . 2.6185(18) yes
Eu1 . N2 . 2.5479(18) yes
Eu1 . N3 2_656 2.5515(17) yes
Eu1 . C1 . 3.583(2) yes
Eu1 . C5 . 3.407(2) yes
Eu1 . C6 . 3.477(2) yes
Eu1 . C10 . 3.376(2) yes
Eu1 . C11 2_656 3.444(2) yes
Eu1 . C15 2_656 3.434(2) yes
Eu1 . C16 . 3.188(2) yes
Eu1 . C16 2_656 3.372(2) yes
Eu1 . H1 . 3.54(12) no
Eu1 . H5 . 3.47(12) no
Eu1 . H9 2_656 3.3(4) no
Eu1 . H13 . 2.87(12) no
Eu1 . H14 . 3.08(13) no
S1 . F1 . 2.6122(17) yes
S1 . F2 . 2.6076(16) yes
S1 . F3 . 2.6209(16) yes
S1 . O3 . 1.4390(16) yes
S1 . O4 . 1.4314(17) yes
S1 . O5 . 1.4654(16) yes
S1 . N3 2_656 3.5508(18) yes
S1 . C17 . 1.827(2) yes
S1 . H5 . 3.5(2) no
S1 . H10 1_654 3.0(8) no
S2 . F4 . 2.6026(16) yes
S2 . F5 . 2.6188(16) yes
S2 . F6 . 2.6108(15) yes
S2 . O6 . 1.4284(18) yes
S2 . O7 . 1.4265(18) yes
S2 . O8 . 1.4601(16) yes
S2 . C18 . 1.828(2) yes
S2 . H1 . 3.16(11) no
S2 . H5 . 3.5(1) no
S2 . H14 2_756 3.3(2) no
S2 . H15 1_565 3.2(4) no
F1 . F2 . 2.158(3) yes
F1 . F3 . 2.153(2) yes
F1 . F5 1_455 3.356(2) yes
F1 . F6 1_455 3.157(2) yes
F1 . O2 2_656 3.527(3) yes
F1 . O3 . 2.950(2) yes
F1 . O5 . 2.910(2) yes
F1 . O6 1_455 3.165(2) yes
F1 . C17 . 1.332(3) yes
F1 . H14 2_656 3.1(5) no
F2 . F3 . 2.155(2) yes
F2 . F3 2_665 3.282(3) yes
F2 . F6 1_455 3.181(2) yes
F2 . O3 . 2.952(2) yes
F2 . O4 . 2.989(2) yes
F2 . C3 1_554 3.548(3) yes
F2 . C17 . 1.330(3) yes
F2 . H3 1_554 2.9(5) no
F2 . H6 2_665 2.9(3) no
F3 . F6 1_455 3.354(2) yes
F3 . O4 . 2.962(2) yes
F3 . O4 2_665 3.352(2) yes
F3 . O5 . 2.937(2) yes
F3 . C6 . 3.487(3) yes
F3 . C17 . 1.330(3) yes
F3 . C20 1_465 3.156(3) yes
F3 . H5 . 3.4(2) no
F3 . H15 1_465 3.4(11) no
F3 . H16 1_465 2.8(12) no
F3 . H17 1_465 2.8(10) no
F4 . F5 . 2.154(2) yes
F4 . F6 . 2.161(2) yes
F4 . F6 2_765 2.918(2) yes
F4 . O4 . 3.326(2) yes
F4 . O7 . 2.989(3) yes
F4 . O8 . 2.873(2) yes
F4 . C13 1_654 3.397(3) yes
F4 . C18 . 1.324(3) yes
F4 . C18 2_765 3.406(3) yes
F4 . H5 . 3.28(11) no
F4 . H11 1_654 2.5(11) no
F5 . F6 . 2.165(2) yes
F5 . O6 . 2.901(2) yes
F5 . O8 . 2.949(2) yes
F5 . C2 2_756 3.542(3) yes
F5 . C13 1_654 3.325(3) yes
F5 . C18 . 1.337(3) yes
F5 . H2 2_756 3.1(4) no
F5 . H4 1_654 3.5(7) no
F5 . H9 2_656 2.9(11) no
F5 . H11 1_654 2.9(12) no
F5 . H12 1_654 3.5(8) no
F6 . O4 2_765 3.451(2) yes
F6 . O6 . 2.997(2) yes
F6 . O7 . 2.951(2) yes
F6 . C17 1_655 3.452(3) yes
F6 . C18 . 1.333(3) yes
F6 . C20 1_565 3.442(3) yes
F6 . H11 2_666 3.4(12) no
F6 . H15 1_565 2.9(5) no
F6 . H17 1_565 3.2(4) no
O1 . O2 2_656 3.179(2) yes
O1 . O5 2_656 3.175(2) yes
O1 . N1 . 2.647(2) yes
O1 . N2 . 2.604(2) yes
O1 . N3 . 2.577(2) yes
O1 . C4 . 3.586(3) yes
O1 . C5 . 2.372(2) yes
O1 . C10 . 2.379(2) yes
O1 . C15 . 2.409(2) yes
O1 . C16 . 1.404(2) yes
O1 . H13 2_656 3.3(2) no
O2 . O6 2_756 2.730(2) yes
O2 . O8 . 3.261(2) yes
O2 . N1 . 2.997(2) yes
O2 . N3 2_656 2.876(2) yes
O2 . N4 . 2.857(3) yes
O2 . C1 . 3.179(3) yes
O2 . C11 2_656 3.478(3) yes
O2 . H1 . 2.87(10) no
O2 . H1 2_756 3.48(10) no
O2 . H9 2_656 3.4(4) no
O2 . H13 . 0.74(3) no
O2 . H14 . 0.86(4) no
O3 . O4 . 2.442(2) yes
O3 . O5 . 2.438(2) yes
O3 . N3 2_656 3.226(2) yes
O3 . C3 1_554 3.551(3) yes
O3 . C4 2_656 3.166(3) yes
O3 . C11 2_656 3.512(3) yes
O3 . C12 1_654 3.364(3) yes
O3 . C15 2_656 3.316(3) yes
O3 . C17 . 2.581(3) yes
O3 . H3 1_554 2.6(4) no
O3 . H4 2_656 2.9(4) no
O3 . H10 1_654 2.4(9) no
O4 . O5 . 2.425(2) yes
O4 . C12 1_654 3.382(3) yes
O4 . C13 1_654 3.378(3) yes
O4 . C17 . 2.593(3) yes
O4 . C20 2_755 3.525(3) yes
O4 . H5 . 3.26(13) no
O4 . H10 1_654 2.8(10) no
O4 . H11 1_654 2.8(9) no
O4 . H17 2_755 2.6(6) no
O5 . O8 . 3.219(2) yes
O5 . N2 . 2.918(2) yes
O5 . N3 2_656 2.962(2) yes
O5 . C6 . 3.037(3) yes
O5 . C11 2_656 3.598(3) yes
O5 . C17 . 2.559(3) yes
O5 . H5 . 2.70(10) no
O5 . H9 2_656 3.6(5) no
O6 . O7 . 2.436(3) yes
O6 . O8 . 2.410(2) yes
O6 . C1 2_756 3.236(3) yes
O6 . C2 2_756 3.589(3) yes
O6 . C18 . 2.571(3) yes
O6 . H1 . 2.82(9) no
O6 . H1 2_756 2.87(9) no
O6 . H2 2_756 3.5(2) no
O6 . H13 2_756 2.9(2) no
O6 . H14 2_756 1.9(2) no
O6 . H15 1_565 3.1(4) no
O7 . O8 . 2.424(2) yes
O7 . C6 . 3.390(3) yes
O7 . C8 2_666 3.460(3) yes
O7 . C9 2_666 3.284(3) yes
O7 . C18 . 2.594(3) yes
O7 . C20 1_565 3.547(3) yes
O7 . H1 . 3.55(13) no
O7 . H5 . 3.08(13) no
O7 . H7 2_666 2.9(3) no
O7 . H8 2_666 2.6(3) no
O7 . H12 2_666 3.4(4) no
O7 . H15 1_565 2.6(5) no
O8 . N1 . 3.330(2) yes
O8 . N2 . 3.287(2) yes
O8 . N3 2_656 3.377(2) yes
O8 . C6 . 3.513(3) yes
O8 . C11 2_656 3.326(3) yes
O8 . C18 . 2.554(3) yes
O8 . H1 . 3.10(9) no
O8 . H5 . 3.07(12) no
O8 . H9 2_656 2.6(6) no
O8 . H13 . 3.6(2) no
N1 . N2 . 2.905(2) yes
N1 . C1 . 1.346(3) yes
N1 . C2 . 2.399(3) yes
N1 . C3 . 2.783(3) yes
N1 . C4 . 2.400(3) yes
N1 . C5 . 1.355(3) yes
N1 . C10 . 2.982(3) yes
N1 . C16 . 2.409(3) yes
N1 . H1 . 1.95(5) no
N1 . H2 . 3.2(1) no
N1 . H4 . 3.25(11) no
N1 . H7 2_666 3.0(3) no
N1 . H14 . 2.94(12) no
N2 . C5 . 3.057(3) yes
N2 . C6 . 1.340(3) yes
N2 . C7 . 2.392(3) yes
N2 . C8 . 2.766(3) yes
N2 . C9 . 2.390(3) yes
N2 . C10 . 1.353(3) yes
N2 . C16 . 2.416(3) yes
N2 . H5 . 1.98(6) no
N2 . H6 . 3.19(11) no
N2 . H8 . 3.23(12) no
N3 . N4 2_656 3.332(3) yes
N3 . C5 . 3.543(3) yes
N3 . C10 . 3.543(3) yes
N3 . C11 . 1.347(3) yes
N3 . C12 . 2.400(3) yes
N3 . C13 . 2.775(3) yes
N3 . C14 . 2.386(3) yes
N3 . C15 . 1.347(3) yes
N3 . C16 . 2.430(3) yes
N3 . H9 . 1.92(6) no
N3 . H10 . 3.24(11) no
N3 . H12 . 3.19(12) no
N3 . H13 2_656 2.6(4) no
N4 . C11 2_656 3.333(3) yes
N4 . C12 2_656 3.498(3) yes
N4 . C15 2_656 3.502(3) yes
N4 . C19 . 1.140(3) yes
N4 . C19 2_746 3.409(3) yes
N4 . C20 . 2.599(3) yes
N4 . C20 2_746 3.417(3) yes
N4 . H2 2_756 3.3(4) no
N4 . H7 1_645 3.5(10) no
N4 . H8 2_656 3.4(9) no
N4 . H13 . 2.13(8) no
N4 . H14 . 3.1(1) no
N4 . H15 . 3.0(2) no
N4 . H15 2_746 3.2(2) no
N4 . H16 . 3.07(13) no
N4 . H16 2_746 3.14(13) no
N4 . H17 . 3.06(13) no
C1 . C2 . 1.385(3) yes
C1 . C3 . 2.383(3) yes
C1 . C4 . 2.729(3) yes
C1 . C5 . 2.318(3) yes
C1 . H1 . 0.95(2) no
C1 . H2 . 2.01(9) no
C1 . H3 . 3.26(11) no
C1 . H7 2_666 2.9(5) no
C1 . H14 . 2.79(12) no
C2 . C3 . 1.384(3) yes
C2 . C4 . 2.397(3) yes
C2 . C5 . 2.740(3) yes
C2 . H1 . 2.06(6) no
C2 . H2 . 0.94(4) no
C2 . H3 . 2.05(6) no
C2 . H4 . 3.24(10) no
C2 . H7 2_666 3.2(5) no
C2 . H9 1_655 3.5(3) no
C3 . C4 . 1.396(3) yes
C3 . C5 . 2.398(3) yes
C3 . H1 . 3.26(10) no
C3 . H2 . 2.05(7) no
C3 . H3 . 0.97(3) no
C3 . H4 . 2.02(6) no
C3 . H6 2_666 3.0(5) no
C3 . H7 2_666 3.5(5) no
C4 . C5 . 1.388(3) yes
C4 . C7 2_666 3.525(3) yes
C4 . C10 . 3.572(3) yes
C4 . C14 . 3.156(3) yes
C4 . C15 . 3.007(3) yes
C4 . C16 . 2.621(3) yes
C4 . H2 . 3.26(12) no
C4 . H3 . 2.06(8) no
C4 . H4 . 0.94(2) no
C4 . H6 2_666 2.9(4) no
C4 . H7 2_666 3.5(4) no
C4 . H12 . 2.85(10) no
C5 . C9 . 3.516(3) yes
C5 . C10 . 2.511(3) yes
C5 . C14 . 3.235(3) yes
C5 . C15 . 2.580(3) yes
C5 . C16 . 1.551(3) yes
C5 . H1 . 3.15(9) no
C5 . H3 . 3.28(12) no
C5 . H4 . 2.05(6) no
C5 . H6 2_666 3.4(3) no
C5 . H7 2_666 3.3(3) no
C5 . H12 . 3.07(11) no
C6 . C7 . 1.386(3) yes
C6 . C8 . 2.376(3) yes
C6 . C9 . 2.730(3) yes
C6 . C10 . 2.324(3) yes
C6 . H5 . 0.94(3) no
C6 . H6 . 1.98(6) no
C6 . H7 . 3.26(13) no
C7 . C8 . 1.381(3) yes
C7 . C9 . 2.402(3) yes
C7 . C10 . 2.750(3) yes
C7 . H5 . 2.01(7) no
C7 . H6 . 0.90(2) no
C7 . H7 . 2.06(7) no
C7 . H8 . 3.27(12) no
C7 . H12 2_666 3.6(3) no
C7 . H16 1_465 3.2(13) no
C8 . C9 . 1.399(3) yes
C8 . C10 . 2.399(3) yes
C8 . H5 . 3.22(12) no
C8 . H6 . 2.02(6) no
C8 . H7 . 0.96(3) no
C8 . H8 . 2.07(6) no
C8 . H16 1_465 3.0(15) no
C9 . C10 . 1.388(3) yes
C9 . C14 . 3.117(3) yes
C9 . C15 . 3.032(3) yes
C9 . C16 . 2.637(3) yes
C9 . H6 . 3.23(13) no
C9 . H7 . 2.04(6) no
C9 . H8 . 0.95(3) no
C9 . H12 . 2.83(9) no
C9 . H16 1_465 3.3(14) no
C10 . C14 . 3.211(3) yes
C10 . C15 . 2.575(3) yes
C10 . C16 . 1.559(3) yes
C10 . H5 . 3.17(12) no
C10 . H7 . 3.26(11) no
C10 . H8 . 2.03(7) no
C10 . H12 . 3.08(10) no
C11 . C12 . 1.378(3) yes
C11 . C13 . 2.371(3) yes
C11 . C14 . 2.711(3) yes
C11 . C15 . 2.318(3) yes
C11 . H2 1_455 3.0(3) no
C11 . H9 . 0.93(4) no
C11 . H10 . 2.03(6) no
C11 . H10 2_557 3.26(6) no
C11 . H11 . 3.29(13) no
C11 . H13 2_656 3.1(5) no
C12 . C13 . 1.386(3) yes
C12 . C14 . 2.392(3) yes
C12 . C15 . 2.754(3) yes
C12 . C19 2_656 3.439(3) yes
C12 . H2 1_455 3.3(3) no
C12 . H9 . 2.03(8) no
C12 . H10 . 0.93(3) no
C12 . H10 2_557 3.18(3) no
C12 . H11 . 2.10(8) no
C12 . H12 . 3.23(12) no
C12 . H17 2_656 3.4(16) no
C13 . C14 . 1.388(3) yes
C13 . C15 . 2.407(3) yes
C13 . C19 2_656 3.403(3) yes
C13 . C20 2_656 3.592(4) yes
C13 . H4 . 3.53(11) no
C13 . H8 . 3.4(1) no
C13 . H9 . 3.23(12) no
C13 . H10 . 2.01(7) no
C13 . H11 . 0.99(3) no
C13 . H12 . 2.03(6) no
C13 . H15 2_656 3.6(16) no
C13 . H17 2_656 3.2(17) no
C14 . C15 . 1.396(3) yes
C14 . C16 . 2.598(3) yes
C14 . H4 . 2.54(9) no
C14 . H8 . 2.44(8) no
C14 . H10 . 3.23(12) no
C14 . H11 . 2.04(6) no
C14 . H12 . 0.91(3) no
C15 . C16 . 1.539(3) yes
C15 . H4 . 2.72(10) no
C15 . H8 . 2.72(8) no
C15 . H9 . 3.12(13) no
C15 . H11 . 3.28(12) no
C15 . H12 . 1.99(7) no
C15 . H13 2_656 3.3(4) no
C16 . H4 . 2.84(9) no
C16 . H8 . 2.81(9) no
C16 . H12 . 2.73(10) no
C18 . H9 2_656 3.6(11) no
C18 . H11 1_654 3.2(11) no
C19 . C20 . 1.459(3) yes
C19 . H2 2_756 3.6(5) no
C19 . H7 1_645 3.3(12) no
C19 . H8 2_656 3.4(11) no
C19 . H13 . 3.3(1) no
C19 . H15 . 1.94(10) no
C19 . H16 . 2.00(7) no
C19 . H17 . 1.99(8) no
C20 . H11 2_656 3.5(18) no
C20 . H15 . 0.92(5) no
C20 . H16 . 0.94(4) no
C20 . H17 . 0.93(3) no

loop_
_geom_torsion_atom_site_label_1
_geom_torsion_site_symmetry_1
_geom_torsion_atom_site_label_2
_geom_torsion_site_symmetry_2
_geom_torsion_atom_site_label_3
_geom_torsion_site_symmetry_3
_geom_torsion_atom_site_label_4
_geom_torsion_site_symmetry_4
_geom_torsion
_geom_torsion_publ_flag
O2 . Eu1 . O1 . C16 . 100.7(3) yes
O5 . Eu1 . O1 . C16 . -101.2(3) yes
O8 . Eu1 . O1 . C16 . -0.4(5) yes
N1 . Eu1 . O1 . C16 . 37.7(3) yes
N2 . Eu1 . O1 . C16 . -39.1(3) yes
O1 . Eu1 . O5 . S1 . -144.2(7) yes
O2 . Eu1 . O5 . S1 . -1.9(10) yes
O8 . Eu1 . O5 . S1 . 74.0(7) yes
N1 . Eu1 . O5 . S1 . 147.5(6) yes
N2 . Eu1 . O5 . S1 . 158.8(7) yes
O1 . Eu1 . O8 . S2 . 18.5(8) yes
O2 . Eu1 . O8 . S2 . -89.0(6) yes
O5 . Eu1 . O8 . S2 . 126.1(6) yes
N1 . Eu1 . O8 . S2 . -15.7(6) yes
N2 . Eu1 . O8 . S2 . 53.3(6) yes
O1 . Eu1 . N1 . C1 . 157.0(4) yes
O1 . Eu1 . N1 . C5 . -9.9(3) yes
O2 . Eu1 . N1 . C1 . 41.7(4) yes
O2 . Eu1 . N1 . C5 . -125.3(4) yes
O5 . Eu1 . N1 . C1 . -119.9(4) yes
O5 . Eu1 . N1 . C5 . 73.1(5) yes
O8 . Eu1 . N1 . C1 . -45.9(4) yes
O8 . Eu1 . N1 . C5 . 147.2(3) yes
N2 . Eu1 . N1 . C1 . -131.6(4) yes
N2 . Eu1 . N1 . C5 . 61.5(3) yes
O1 . Eu1 . N2 . C6 . -157.3(4) yes
O1 . Eu1 . N2 . C10 . 15.2(3) yes
O2 . Eu1 . N2 . C6 . 121.1(5) yes
O2 . Eu1 . N2 . C10 . -66.4(5) yes
O5 . Eu1 . N2 . C6 . -40.9(4) yes
O5 . Eu1 . N2 . C10 . 131.6(4) yes
O8 . Eu1 . N2 . C6 . 45.9(4) yes
O8 . Eu1 . N2 . C10 . -141.6(4) yes
N1 . Eu1 . N2 . C6 . 131.3(4) yes
N1 . Eu1 . N2 . C10 . -56.2(3) yes
O3 . S1 . O5 . Eu1 . 40.4(6) yes
O4 . S1 . O5 . Eu1 . -96.7(5) yes
C17 . S1 . O5 . Eu1 . 151.3(5) yes
O3 . S1 . C17 . F1 . 59.6(4) yes
O3 . S1 . C17 . F2 . -60.3(4) yes
O3 . S1 . C17 . F3 . 179.6(3) yes
O4 . S1 . C17 . F1 . -177.6(3) yes
O4 . S1 . C17 . F2 . 62.5(4) yes
O4 . S1 . C17 . F3 . -57.6(4) yes
O5 . S1 . C17 . F1 . -59.1(4) yes
O5 . S1 . C17 . F2 . -179.0(3) yes
O5 . S1 . C17 . F3 . 60.9(4) yes
O6 . S2 . O8 . Eu1 . 90.1(5) yes
O7 . S2 . O8 . Eu1 . -47.3(6) yes
C18 . S2 . O8 . Eu1 . -159.7(4) yes
O6 . S2 . C18 . F4 . 173.9(3) yes
O6 . S2 . C18 . F5 . 54.2(4) yes
O6 . S2 . C18 . F6 . -65.9(4) yes
O7 . S2 . C18 . F4 . -62.7(4) yes
O7 . S2 . C18 . F5 . 177.7(3) yes
O7 . S2 . C18 . F6 . 57.6(4) yes
O8 . S2 . C18 . F4 . 56.5(4) yes
O8 . S2 . C18 . F5 . -63.1(4) yes
O8 . S2 . C18 . F6 . 176.8(3) yes
Eu1 . O1 . C16 . C5 . -58.8(2) yes
Eu1 . O1 . C16 . C10 . 56.1(2) yes
Eu1 . O1 . C16 . C15 . 178.1(2) yes
Eu1 . N1 . C1 . C2 . -165.1(2) yes
C5 . N1 . C1 . C2 . 1.5(5) yes
Eu1 . N1 . C5 . C4 . 164.2(2) yes
Eu1 . N1 . C5 . C16 . -14.7(3) yes
C1 . N1 . C5 . C4 . -3.9(5) yes
C1 . N1 . C5 . C16 . 177.2(3) yes
Eu1 . N2 . C6 . C7 . 172.0(2) yes
C10 . N2 . C6 . C7 . -0.3(5) yes
Eu1 . N2 . C10 . C9 . -173.0(2) yes
Eu1 . N2 . C10 . C16 . 6.8(3) yes
C6 . N2 . C10 . C9 . -0.1(5) yes
C6 . N2 . C10 . C16 . 179.7(3) yes
C15 . N3 . C11 . C12 . 2.5(5) yes
C11 . N3 . C15 . C14 . -0.5(5) yes
C11 . N3 . C15 . C16 . 180.0(3) yes
N1 . C1 . C2 . C3 . 1.7(5) yes
C1 . C2 . C3 . C4 . -2.4(5) yes
C2 . C3 . C4 . C5 . 0.1(5) yes
C3 . C4 . C5 . N1 . 3.2(5) yes
C3 . C4 . C5 . C16 . -178.1(3) yes
N1 . C5 . C16 . O1 . 44.3(3) yes
N1 . C5 . C16 . C10 . -69.9(3) yes
N1 . C5 . C16 . C15 . 165.2(3) yes
C4 . C5 . C16 . O1 . -134.5(3) yes
C4 . C5 . C16 . C10 . 111.3(4) yes
C4 . C5 . C16 . C15 . -13.6(5) yes
N2 . C6 . C7 . C8 . 0.8(5) yes
C6 . C7 . C8 . C9 . -1.0(5) yes
C7 . C8 . C9 . C10 . 0.6(5) yes
C8 . C9 . C10 . N2 . -0.1(5) yes
C8 . C9 . C10 . C16 . -179.8(3) yes
N2 . C10 . C16 . O1 . -37.2(3) yes
N2 . C10 . C16 . C5 . 77.0(3) yes
N2 . C10 . C16 . C15 . -157.6(3) yes
C9 . C10 . C16 . O1 . 142.5(3) yes
C9 . C10 . C16 . C5 . -103.3(4) yes
C9 . C10 . C16 . C15 . 22.1(5) yes
N3 . C11 . C12 . C13 . -1.9(5) yes
C11 . C12 . C13 . C14 . -0.7(5) yes
C12 . C13 . C14 . C15 . 2.5(5) yes
C13 . C14 . C15 . N3 . -2.0(5) yes
C13 . C14 . C15 . C16 . 177.5(3) yes
N3 . C15 . C16 . O1 . 0.5(4) yes
N3 . C15 . C16 . C5 . -118.6(3) yes
N3 . C15 . C16 . C10 . 119.1(3) yes
C14 . C15 . C16 . O1 . -179.0(3) yes
C14 . C15 . C16 . C5 . 61.9(4) yes
C14 . C15 . C16 . C10 . -60.4(4) yes
